data_4319090
loop_
_publ_author_name
'A. Casti\~neiras'
'A. G. Sicilia-Zafra'
'J. M. Gonz\'alez-P\'erez'
'D. Choquesillo-Lazarte'
'J. Nicl\'os-Guti\'errez'

_publ_section_title
;
 Intramolecular "Aryl-Metal Chelate Ring" \p,\p-Interactions as Structural
 Evidence for Metalloaromaticity in (Aromatic \a,\a'-Diimine)-Copper(II)
 Chelates: Molecular and Crystal Structure of
 Aqua(1,10-phenanthroline)(2-benzylmalonato)copper(II) Three-hydrate
;
_journal_name_full 'Inorganic Chemistry'
_journal_page_first 6956
_journal_page_last 6958
_journal_paper_doi 10.1021/ic026004h
_journal_volume 41
_journal_year 2002
_chemical_formula_sum 'C22 H24 Cu N2 O8'
_chemical_formula_weight 507.97
_chemical_name_systematic
; 
 ? 
;
_space_group_IT_number 14
_symmetry_cell_setting monoclinic
_symmetry_space_group_name_Hall '-P 2ybc'
_symmetry_space_group_name_H-M 'P 1 21/c 1'
_atom_sites_solution_hydrogens difmap
_atom_sites_solution_primary direct
_atom_sites_solution_secondary difmap
_audit_creation_method SHELXL-97
_cell_angle_alpha 90.00
_cell_angle_beta 102.964(11)
_cell_angle_gamma 90.00
_cell_formula_units_Z 4
_cell_length_a 9.2142(6)
_cell_length_b 13.4539(14)
_cell_length_c 18.738(2)
_cell_measurement_reflns_used 25
_cell_measurement_temperature 208(2)
_cell_measurement_theta_max 13.793
_cell_measurement_theta_min 7.041
_cell_volume 2263.7(4)
_computing_cell_refinement 'CAD4-Express Software (Nonius, 1994)'
_computing_data_collection 'CAD4-Express Software (Nonius, 1994)'
_computing_data_reduction 'GENHKL (Kretschmar, 1997)'
_computing_molecular_graphics 'PLATON (Spek, 2000)'
_computing_publication_material 'SHELXL-97 (Sheldrick, 1997)'
_computing_structure_refinement 'SHELXL-97 (Sheldrick, 1997)'
_computing_structure_solution 'SHELXS-97 (Sheldrick, 1990)'
_diffrn_ambient_temperature 208(2)
_diffrn_measured_fraction_theta_full 0.997
_diffrn_measured_fraction_theta_max 0.997
_diffrn_measurement_device_type 'Enraf Nonius CAD4'
_diffrn_measurement_method omega-scans
_diffrn_radiation_monochromator graphite
_diffrn_radiation_source 'fine-focus sealed tube'
_diffrn_radiation_type MoK\a
_diffrn_radiation_wavelength 0.71073
_diffrn_reflns_av_R_equivalents 0.0260
_diffrn_reflns_av_sigmaI/netI 0.0414
_diffrn_reflns_limit_h_max 12
_diffrn_reflns_limit_h_min -1
_diffrn_reflns_limit_k_max 17
_diffrn_reflns_limit_k_min -1
_diffrn_reflns_limit_l_max 24
_diffrn_reflns_limit_l_min -24
_diffrn_reflns_number 6977
_diffrn_reflns_theta_full 28.01
_diffrn_reflns_theta_max 28.01
_diffrn_reflns_theta_min 3.03
_diffrn_standards_decay_% 0
_diffrn_standards_interval_count 200
_diffrn_standards_interval_time 60
_diffrn_standards_number 3
_exptl_absorpt_coefficient_mu 1.016
_exptl_absorpt_correction_T_max 0.9053
_exptl_absorpt_correction_T_min 0.6307
_exptl_absorpt_correction_type psi-scan
_exptl_crystal_colour sky-blue
_exptl_crystal_density_diffrn 1.491
_exptl_crystal_density_method 'not measured'
_exptl_crystal_description plate
_exptl_crystal_F_000 1052
_exptl_crystal_size_max 0.50
_exptl_crystal_size_mid 0.25
_exptl_crystal_size_min 0.10
_refine_diff_density_max 0.670
_refine_diff_density_min -0.537
_refine_diff_density_rms 0.071
_refine_ls_extinction_method none
_refine_ls_goodness_of_fit_ref 1.026
_refine_ls_hydrogen_treatment noref
_refine_ls_matrix_type full
_refine_ls_number_parameters 298
_refine_ls_number_reflns 5464
_refine_ls_number_restraints 0
_refine_ls_restrained_S_all 1.026
_refine_ls_R_factor_all 0.0688
_refine_ls_R_factor_gt 0.0394
_refine_ls_shift/su_max 0.001
_refine_ls_shift/su_mean 0.000
_refine_ls_structure_factor_coef Fsqd
_refine_ls_weighting_details 'calc w=1/[\s^2^(Fo^2^)+(0.0572P)^2^+0.7940P] where P=(Fo^2^+2Fc^2^)/3'
_refine_ls_weighting_scheme calc
_refine_ls_wR_factor_gt 0.0964
_refine_ls_wR_factor_ref 0.1069
_reflns_number_gt 3959
_reflns_number_total 5464
_reflns_threshold_expression >2sigma(I)
_cod_data_source_file ic026004h-2_s1.cif
_cod_data_source_block 01tjn03
_cod_depositor_comments
;
The following automatic conversions were performed:

'_exptl_absorpt_correction_type' tag value 'Psi-scans' was replaced
with 'psi-scan' value.

'_symmetry_cell_setting' value 'Monoclinic'
changed to 'monoclinic' according to the built-in table from CIF Core
dictionary named 'cif_core.dic' version 2.4.1 from 2010-06-29.

Automatic conversion script
Id: cif_fix_values 1646 2011-03-28 12:23:43Z adriana 
;
_cod_original_cell_volume 2263.6(4)
_cod_database_code 4319090

loop_
_symmetry_equiv_pos_as_xyz
'x, y, z'
'-x, y+1/2, -z+1/2'
'-x, -y, -z'
'x, -y-1/2, z-1/2'

loop_
_atom_site_label
_atom_site_type_symbol
_atom_site_fract_x
_atom_site_fract_y
_atom_site_fract_z
_atom_site_U_iso_or_equiv
_atom_site_adp_type
_atom_site_occupancy
_atom_site_symmetry_multiplicity
_atom_site_calc_flag
_atom_site_refinement_flags
_atom_site_disorder_assembly
_atom_site_disorder_group
Cu1 Cu 0.77319(3) 0.24917(2) 0.285746(14) 0.02101(9) Uani 1 1 d . . .
O1 O 0.6664(2) 0.37251(13) 0.21262(10) 0.0340(4) Uani 1 1 d . . .
H1A H 0.6250 0.4215 0.2262 0.041 Uiso 1 1 d R . .
H1B H 0.6302 0.3604 0.1695 0.041 Uiso 1 1 d R . .
O11 O 0.63267(18) 0.15033(12) 0.23944(8) 0.0262(4) Uani 1 1 d . . .
O12 O 0.4683(2) 0.03190(13) 0.23683(9) 0.0328(4) Uani 1 1 d . . .
O21 O 0.67610(18) 0.26638(11) 0.36537(9) 0.0249(4) Uani 1 1 d . . .
O22 O 0.5472(2) 0.21680(14) 0.44432(10) 0.0376(4) Uani 1 1 d . . .
N1 N 0.9049(2) 0.22218(15) 0.21563(10) 0.0235(4) Uani 1 1 d . . .
N2 N 0.9556(2) 0.32195(14) 0.33976(10) 0.0224(4) Uani 1 1 d . . .
C1 C 0.5738(3) 0.09857(17) 0.35452(12) 0.0236(5) Uani 1 1 d . . .
H1 H 0.4786 0.0743 0.3640 0.028 Uiso 1 1 d R . .
C11 C 0.5567(2) 0.09415(16) 0.27159(12) 0.0219(4) Uani 1 1 d . . .
C21 C 0.5997(3) 0.20106(18) 0.39011(12) 0.0247(5) Uani 1 1 d . . .
C31 C 0.6957(3) 0.02565(18) 0.39487(13) 0.0302(5) Uani 1 1 d . . .
H31A H 0.6841 0.0180 0.4453 0.036 Uiso 1 1 d R . .
H31B H 0.6772 -0.0395 0.3711 0.036 Uiso 1 1 d R . .
C32 C 0.8556(3) 0.05403(18) 0.39765(13) 0.0292(5) Uani 1 1 d . . .
C33 C 0.9274(3) 0.0236(2) 0.34383(16) 0.0407(6) Uani 1 1 d . . .
H33 H 0.8747 -0.0126 0.3034 0.049 Uiso 1 1 d R . .
C34 C 1.0778(4) 0.0467(3) 0.34899(19) 0.0534(8) Uani 1 1 d . . .
H34 H 1.1260 0.0252 0.3126 0.064 Uiso 1 1 d R . .
C35 C 1.1541(4) 0.1008(2) 0.4078(2) 0.0538(9) Uani 1 1 d . . .
H35 H 1.2547 0.1166 0.4115 0.065 Uiso 1 1 d R . .
C36 C 1.0842(3) 0.1320(2) 0.46128(18) 0.0469(8) Uani 1 1 d . . .
H36 H 1.1367 0.1692 0.5013 0.056 Uiso 1 1 d R . .
C37 C 0.9355(3) 0.10892(19) 0.45608(15) 0.0372(6) Uani 1 1 d . . .
H37 H 0.8884 0.1305 0.4929 0.045 Uiso 1 1 d R . .
C41 C 0.8733(3) 0.1731(2) 0.15288(14) 0.0333(6) Uani 1 1 d . . .
H41 H 0.7771 0.1473 0.1361 0.040 Uiso 1 1 d R . .
C42 C 0.9796(3) 0.1588(2) 0.11088(15) 0.0409(7) Uani 1 1 d . . .
H42 H 0.9536 0.1247 0.0660 0.049 Uiso 1 1 d R . .
C43 C 1.1207(3) 0.1940(2) 0.13477(14) 0.0366(6) Uani 1 1 d . . .
H43 H 1.1927 0.1835 0.1071 0.044 Uiso 1 1 d R . .
C44 C 1.1578(3) 0.24654(18) 0.20157(13) 0.0263(5) Uani 1 1 d . . .
C45 C 1.3029(3) 0.2870(2) 0.23268(14) 0.0304(5) Uani 1 1 d . . .
H45 H 1.3802 0.2789 0.2080 0.037 Uiso 1 1 d R . .
C46 C 1.3293(3) 0.33650(19) 0.29745(14) 0.0299(5) Uani 1 1 d . . .
H46 H 1.4245 0.3626 0.3167 0.036 Uiso 1 1 d R . .
C47 C 1.2146(3) 0.34985(17) 0.33701(13) 0.0246(5) Uani 1 1 d . . .
C48 C 1.2344(3) 0.39766(19) 0.40519(14) 0.0317(6) Uani 1 1 d . . .
H48 H 1.3281 0.4236 0.4279 0.038 Uiso 1 1 d R . .
C49 C 1.1170(3) 0.40643(19) 0.43842(14) 0.0330(6) Uani 1 1 d . . .
H49 H 1.1301 0.4379 0.4842 0.040 Uiso 1 1 d R . .
C50 C 0.9776(3) 0.36820(18) 0.40402(13) 0.0276(5) Uani 1 1 d . . .
H50 H 0.8973 0.3755 0.4268 0.033 Uiso 1 1 d R . .
C51 C 1.0718(2) 0.31279(16) 0.30696(12) 0.0212(4) Uani 1 1 d . . .
C52 C 1.0442(2) 0.25964(16) 0.23901(12) 0.0207(4) Uani 1 1 d . . .
O2 O 0.6517(2) 0.40641(13) 0.49614(10) 0.0393(5) Uani 1 1 d . . .
H2A H 0.6209 0.4571 0.4701 0.047 Uiso 1 1 d R . .
H2B H 0.6215 0.3523 0.4741 0.047 Uiso 1 1 d R . .
O3 O 0.4492(3) 0.07283(15) 0.08915(10) 0.0453(5) Uani 1 1 d . . .
H3A H 0.4586 0.0585 0.1343 0.054 Uiso 1 1 d R . .
H3B H 0.4058 0.0203 0.0717 0.054 Uiso 1 1 d R . .
O4 O 0.4794(3) 0.28993(16) 0.08406(10) 0.0478(5) Uani 1 1 d . . .
H4A H 0.4789 0.2271 0.0967 0.057 Uiso 1 1 d R . .
H4B H 0.4960 0.2992 0.0407 0.057 Uiso 1 1 d R . .

loop_
_atom_site_aniso_label
_atom_site_aniso_U_11
_atom_site_aniso_U_22
_atom_site_aniso_U_33
_atom_site_aniso_U_23
_atom_site_aniso_U_13
_atom_site_aniso_U_12
Cu1 0.01648(13) 0.02416(14) 0.02301(14) -0.00551(11) 0.00571(9) -0.00403(11)
O1 0.0382(10) 0.0295(9) 0.0342(9) -0.0010(7) 0.0079(8) 0.0091(8)
O11 0.0246(8) 0.0309(9) 0.0235(8) -0.0041(7) 0.0061(7) -0.0100(7)
O12 0.0371(10) 0.0306(9) 0.0284(9) -0.0030(7) 0.0025(7) -0.0169(8)
O21 0.0240(8) 0.0249(9) 0.0282(8) -0.0077(6) 0.0110(7) -0.0054(6)
O22 0.0507(12) 0.0379(9) 0.0301(9) -0.0070(8) 0.0218(9) -0.0077(9)
N1 0.0195(9) 0.0274(10) 0.0240(9) -0.0047(7) 0.0054(8) -0.0024(8)
N2 0.0200(9) 0.0235(9) 0.0232(9) -0.0015(8) 0.0038(7) -0.0030(8)
C1 0.0211(11) 0.0251(11) 0.0252(11) -0.0015(9) 0.0061(9) -0.0055(9)
C11 0.0191(11) 0.0212(10) 0.0247(11) -0.0026(8) 0.0037(9) 0.0011(9)
C21 0.0222(11) 0.0270(12) 0.0243(11) -0.0019(9) 0.0040(9) 0.0005(9)
C31 0.0355(14) 0.0245(12) 0.0288(12) 0.0027(10) 0.0034(10) -0.0021(10)
C32 0.0290(13) 0.0212(11) 0.0344(13) 0.0061(10) 0.0005(10) 0.0040(10)
C33 0.0405(16) 0.0354(15) 0.0451(15) 0.0006(12) 0.0075(13) 0.0079(12)
C34 0.0464(19) 0.0535(19) 0.065(2) 0.0109(17) 0.0232(17) 0.0187(16)
C35 0.0283(15) 0.0474(18) 0.082(2) 0.0192(17) 0.0052(16) 0.0043(14)
C36 0.0372(16) 0.0350(15) 0.0588(19) 0.0067(14) -0.0095(14) -0.0002(13)
C37 0.0359(15) 0.0310(13) 0.0399(14) 0.0016(11) -0.0016(12) 0.0027(11)
C41 0.0251(13) 0.0430(15) 0.0315(12) -0.0126(11) 0.0057(10) -0.0060(11)
C42 0.0415(16) 0.0529(17) 0.0310(13) -0.0181(12) 0.0141(12) -0.0056(14)
C43 0.0329(14) 0.0464(16) 0.0355(14) -0.0093(12) 0.0182(12) -0.0009(12)
C44 0.0234(11) 0.0270(11) 0.0299(11) 0.0009(10) 0.0090(9) 0.0014(10)
C45 0.0200(12) 0.0333(12) 0.0406(14) 0.0059(11) 0.0124(10) 0.0006(10)
C46 0.0168(11) 0.0317(13) 0.0398(13) 0.0046(11) 0.0034(10) -0.0025(10)
C47 0.0191(11) 0.0229(11) 0.0302(12) 0.0029(9) 0.0020(9) -0.0033(9)
C48 0.0264(13) 0.0311(13) 0.0335(13) -0.0032(10) -0.0019(10) -0.0105(10)
C49 0.0366(15) 0.0332(13) 0.0288(12) -0.0096(10) 0.0061(11) -0.0116(11)
C50 0.0253(12) 0.0306(12) 0.0283(12) -0.0068(10) 0.0087(10) -0.0048(10)
C51 0.0206(11) 0.0195(10) 0.0228(10) 0.0012(8) 0.0037(8) -0.0010(8)
C52 0.0193(10) 0.0195(10) 0.0228(10) 0.0003(8) 0.0040(8) 0.0009(9)
O2 0.0451(12) 0.0250(9) 0.0419(11) -0.0036(8) -0.0029(9) -0.0020(8)
O3 0.0702(15) 0.0387(11) 0.0262(9) -0.0003(8) 0.0091(10) -0.0050(10)
O4 0.0750(16) 0.0419(11) 0.0311(10) -0.0008(9) 0.0216(10) 0.0080(11)

loop_
_atom_type_symbol
_atom_type_description
_atom_type_scat_dispersion_real
_atom_type_scat_dispersion_imag
_atom_type_scat_source
Cu Cu 0.3201 1.2651 'International Tables Vol C Tables 4.2.6.8 and 6.1.1.4'
O O 0.0106 0.0060 'International Tables Vol C Tables 4.2.6.8 and 6.1.1.4'
N N 0.0061 0.0033 'International Tables Vol C Tables 4.2.6.8 and 6.1.1.4'
C C 0.0033 0.0016 'International Tables Vol C Tables 4.2.6.8 and 6.1.1.4'
H H 0.0000 0.0000 'International Tables Vol C Tables 4.2.6.8 and 6.1.1.4'

loop_
_geom_angle_atom_site_label_1
_geom_angle_atom_site_label_2
_geom_angle_atom_site_label_3
_geom_angle
_geom_angle_site_symmetry_1
_geom_angle_site_symmetry_3
_geom_angle_publ_flag
O21 Cu1 O11 92.87(7) . . y
O21 Cu1 N1 170.03(8) . . y
O11 Cu1 N1 91.39(7) . . y
O21 Cu1 N2 91.89(7) . . y
O11 Cu1 N2 165.10(8) . . y
N1 Cu1 N2 81.84(8) . . y
O21 Cu1 O1 99.75(7) . . y
O11 Cu1 O1 94.46(7) . . y
N1 Cu1 O1 88.89(7) . . y
N2 Cu1 O1 98.64(7) . . y
O21 Cu1 C32 71.73(7) . . ?
O11 Cu1 C32 76.98(7) . . ?
N1 Cu1 C32 100.53(7) . . ?
N2 Cu1 C32 91.16(7) . . ?
O1 Cu1 C32 167.32(7) . . ?
Cu1 O1 H1A 124.8 . . ?
Cu1 O1 H1B 118.9 . . ?
H1A O1 H1B 110.4 . . ?
C11 O11 Cu1 125.78(14) . . ?
C21 O21 Cu1 126.22(15) . . ?
C41 N1 C52 118.4(2) . . ?
C41 N1 Cu1 128.80(17) . . ?
C52 N1 Cu1 112.82(14) . . ?
C41 N1 C33 101.13(17) . . ?
C52 N1 C33 98.79(14) . . ?
Cu1 N1 C33 69.38(7) . . ?
C50 N2 C51 118.6(2) . . ?
C50 N2 Cu1 128.57(16) . . ?
C51 N2 Cu1 112.58(14) . . ?
C50 N2 C36 77.81(15) . . ?
C51 N2 C36 92.45(14) . . ?
Cu1 N2 C36 95.51(8) . . ?
C21 C1 C11 116.73(18) . . ?
C21 C1 C31 109.40(18) . . ?
C11 C1 C31 111.61(19) . . ?
C21 C1 H1 106.1 . . ?
C11 C1 H1 106.1 . . ?
C31 C1 H1 106.1 . . ?
O12 C11 O11 121.2(2) . . ?
O12 C11 C1 117.6(2) . . ?
O11 C11 C1 121.17(19) . . ?
O22 C21 O21 122.0(2) . . ?
O22 C21 C1 117.5(2) . . ?
O21 C21 C1 120.6(2) . . ?
C32 C31 C1 116.75(19) . . ?
C32 C31 H31A 108.0 . . ?
C1 C31 H31A 108.2 . . ?
C32 C31 H31B 108.1 . . ?
C1 C31 H31B 108.1 . . ?
H31A C31 H31B 107.4 . . ?
C33 C32 C37 118.4(3) . . ?
C33 C32 C31 121.4(2) . . ?
C37 C32 C31 120.1(2) . . ?
C33 C32 Cu1 81.57(15) . . ?
C37 C32 Cu1 94.74(15) . . ?
C31 C32 Cu1 95.41(14) . . ?
C32 C33 C34 120.7(3) . . ?
C32 C33 N1 107.70(17) . . ?
C34 C33 N1 77.75(18) . . ?
C32 C33 H33 119.7 . . ?
C34 C33 H33 119.6 . . ?
N1 C33 H33 84.5 . . ?
C35 C34 C33 119.5(3) . . ?
C35 C34 C52 90.0(2) . . ?
C33 C34 C52 100.68(19) . . ?
C35 C34 H34 120.3 . . ?
C33 C34 H34 120.2 . . ?
C52 C34 H34 79.5 . . ?
C36 C35 C34 120.5(3) . . ?
C36 C35 C51 93.79(19) . . ?
C34 C35 C51 89.3(2) . . ?
C36 C35 H35 119.6 . . ?
C34 C35 H35 119.9 . . ?
C51 C35 H35 86.8 . . ?
C35 C36 C37 119.8(3) . . ?
C35 C36 N2 83.84(19) . . ?
C37 C36 N2 86.12(17) . . ?
C35 C36 H36 120.2 . . ?
C37 C36 H36 119.9 . . ?
N2 C36 H36 99.9 . . ?
C36 C37 C32 121.1(3) . . ?
C36 C37 H37 119.4 . . ?
C32 C37 H37 119.6 . . ?
N1 C41 C42 121.8(2) . . ?
N1 C41 H41 119.1 . . ?
C42 C41 H41 119.1 . . ?
C43 C42 C41 120.2(2) . . ?
C43 C42 H42 119.8 . . ?
C41 C42 H42 120.0 . . ?
C42 C43 C44 119.3(2) . . ?
C42 C43 H43 120.4 . . ?
C44 C43 H43 120.3 . . ?
C52 C44 C43 116.7(2) . . ?
C52 C44 C45 118.8(2) . . ?
C43 C44 C45 124.5(2) . . ?
C46 C45 C44 120.7(2) . . ?
C46 C45 H45 119.6 . . ?
C44 C45 H45 119.6 . . ?
C45 C46 C47 121.3(2) . . ?
C45 C46 H46 119.5 . . ?
C47 C46 H46 119.2 . . ?
C51 C47 C48 116.5(2) . . ?
C51 C47 C46 118.9(2) . . ?
C48 C47 C46 124.6(2) . . ?
C49 C48 C47 119.9(2) . . ?
C49 C48 H48 120.1 . . ?
C47 C48 H48 120.0 . . ?
C48 C49 C50 119.8(2) . . ?
C48 C49 H49 120.1 . . ?
C50 C49 H49 120.2 . . ?
N2 C50 C49 121.8(2) . . ?
N2 C50 H50 119.1 . . ?
C49 C50 H50 119.2 . . ?
N2 C51 C47 123.5(2) . . ?
N2 C51 C52 116.6(2) . . ?
C47 C51 C52 119.9(2) . . ?
N2 C51 C35 85.69(14) . . ?
C47 C51 C35 90.17(15) . . ?
C52 C51 C35 92.75(14) . . ?
N1 C52 C44 123.6(2) . . ?
N1 C52 C51 116.01(19) . . ?
C44 C52 C51 120.4(2) . . ?
N1 C52 C34 80.70(14) . . ?
C44 C52 C34 102.44(15) . . ?
C51 C52 C34 84.87(14) . . ?
H2A O2 H2B 112.1 . . ?
H3A O3 H3B 97.4 . . ?
H4A O4 H4B 113.7 . . ?

loop_
_geom_bond_atom_site_label_1
_geom_bond_atom_site_label_2
_geom_bond_distance
_geom_bond_site_symmetry_2
_geom_bond_publ_flag
Cu1 O21 1.9180(16) . y
Cu1 O11 1.9219(16) . y
Cu1 N1 2.0111(19) . y
Cu1 N2 2.0114(19) . y
Cu1 O1 2.2346(18) . y
Cu1 C32 3.339(2) . ?
O1 H1A 0.8296 . ?
O1 H1B 0.8179 . ?
O11 C11 1.270(3) . ?
O12 C11 1.246(3) . ?
O21 C21 1.276(3) . ?
O22 C21 1.238(3) . ?
N1 C41 1.322(3) . ?
N1 C52 1.358(3) . ?
N1 C33 3.567(3) . ?
N2 C50 1.330(3) . ?
N2 C51 1.354(3) . ?
N2 C36 3.450(3) . ?
C1 C21 1.527(3) . ?
C1 C11 1.528(3) . ?
C1 C31 1.554(3) . ?
C1 H1 0.9888 . ?
C31 C32 1.511(4) . ?
C31 H31A 0.9796 . ?
C31 H31B 0.9798 . ?
C32 C33 1.386(4) . ?
C32 C37 1.387(4) . ?
C33 C34 1.402(4) . ?
C33 H33 0.9400 . ?
C34 C35 1.375(5) . ?
C34 C52 3.502(4) . ?
C34 H34 0.9398 . ?
C35 C36 1.373(5) . ?
C35 C51 3.411(4) . ?
C35 H35 0.9390 . ?
C36 C37 1.387(4) . ?
C36 H36 0.9400 . ?
C37 H37 0.9398 . ?
C41 C42 1.400(4) . ?
C41 H41 0.9391 . ?
C42 C43 1.362(4) . ?
C42 H42 0.9402 . ?
C43 C44 1.411(3) . ?
C43 H43 0.9394 . ?
C44 C52 1.396(3) . ?
C44 C45 1.440(3) . ?
C45 C46 1.357(4) . ?
C45 H45 0.9392 . ?
C46 C47 1.431(3) . ?
C46 H46 0.9391 . ?
C47 C51 1.402(3) . ?
C47 C48 1.405(3) . ?
C48 C49 1.369(4) . ?
C48 H48 0.9394 . ?
C49 C50 1.399(3) . ?
C49 H49 0.9403 . ?
C50 H50 0.9392 . ?
C51 C52 1.432(3) . ?
O2 H2A 0.8494 . ?
O2 H2B 0.8525 . ?
O3 H3A 0.8531 . ?
O3 H3B 0.8411 . ?
O4 H4A 0.8780 . ?
O4 H4B 0.8687 . ?

loop_
_geom_hbond_atom_site_label_D
_geom_hbond_atom_site_label_H
_geom_hbond_atom_site_label_A
_geom_hbond_distance_DH
_geom_hbond_distance_HA
_geom_hbond_distance_DA
_geom_hbond_angle_DHA
_geom_hbond_site_symmetry_A
O1 H1A O12 0.83 1.92 2.750(2) 176.8 2_655
O1 H1B O4 0.82 2.10 2.854(3) 153.9 .
O2 H2A O3 0.85 1.94 2.787(3) 179.9 2_655
O2 H2B O22 0.85 1.98 2.821(3) 167.4 .
O2 H2B O21 0.85 2.49 3.139(2) 133.6 .
O3 H3A O12 0.85 1.94 2.788(2) 176.1 .
O3 H3A O11 0.85 2.56 3.121(2) 124.1 .
O3 H3B O2 0.84 1.99 2.787(3) 158.8 2_645
O4 H4A O3 0.88 2.09 2.938(3) 160.8 .
O4 H4B O22 0.87 1.98 2.826(3) 165.1 4_565

loop_
_geom_torsion_atom_site_label_1
_geom_torsion_atom_site_label_2
_geom_torsion_atom_site_label_3
_geom_torsion_atom_site_label_4
_geom_torsion
_geom_torsion_site_symmetry_1
_geom_torsion_site_symmetry_2
_geom_torsion_site_symmetry_3
_geom_torsion_site_symmetry_4
_geom_torsion_publ_flag
O21 Cu1 O11 C11 -25.85(19) . . . . ?
N1 Cu1 O11 C11 145.14(19) . . . . ?
N2 Cu1 O11 C11 82.6(3) . . . . ?
O1 Cu1 O11 C11 -125.87(19) . . . . ?
C32 Cu1 O11 C11 44.66(18) . . . . ?
O11 Cu1 O21 C21 27.82(19) . . . . ?
N1 Cu1 O21 C21 -87.4(5) . . . . ?
N2 Cu1 O21 C21 -138.06(19) . . . . ?
O1 Cu1 O21 C21 122.85(19) . . . . ?
C32 Cu1 O21 C21 -47.46(18) . . . . ?
O21 Cu1 N1 C41 130.2(4) . . . . ?
O11 Cu1 N1 C41 14.9(2) . . . . ?
N2 Cu1 N1 C41 -178.5(2) . . . . ?
O1 Cu1 N1 C41 -79.6(2) . . . . ?
C32 Cu1 N1 C41 91.9(2) . . . . ?
O21 Cu1 N1 C52 -48.7(5) . . . . ?
O11 Cu1 N1 C52 -164.04(16) . . . . ?
N2 Cu1 N1 C52 2.63(15) . . . . ?
O1 Cu1 N1 C52 101.52(16) . . . . ?
C32 Cu1 N1 C52 -87.03(16) . . . . ?
O21 Cu1 N1 C33 42.4(4) . . . . ?
O11 Cu1 N1 C33 -72.97(8) . . . . ?
N2 Cu1 N1 C33 93.71(8) . . . . ?
O1 Cu1 N1 C33 -167.40(7) . . . . ?
C32 Cu1 N1 C33 4.05(7) . . . . ?
O21 Cu1 N2 C50 -4.9(2) . . . . ?
O11 Cu1 N2 C50 -113.5(3) . . . . ?
N1 Cu1 N2 C50 -177.1(2) . . . . ?
O1 Cu1 N2 C50 95.3(2) . . . . ?
C32 Cu1 N2 C50 -76.7(2) . . . . ?
O21 Cu1 N2 C51 168.85(16) . . . . ?
O11 Cu1 N2 C51 60.3(3) . . . . ?
N1 Cu1 N2 C51 -3.37(15) . . . . ?
O1 Cu1 N2 C51 -90.99(16) . . . . ?
C32 Cu1 N2 C51 97.10(16) . . . . ?
O21 Cu1 N2 C36 73.88(9) . . . . ?
O11 Cu1 N2 C36 -34.7(3) . . . . ?
N1 Cu1 N2 C36 -98.34(9) . . . . ?
O1 Cu1 N2 C36 174.04(8) . . . . ?
C32 Cu1 N2 C36 2.13(8) . . . . ?
Cu1 O11 C11 O12 -179.84(17) . . . . ?
Cu1 O11 C11 C1 -1.5(3) . . . . ?
C21 C1 C11 O12 -144.9(2) . . . . ?
C31 C1 C11 O12 88.3(3) . . . . ?
C21 C1 C11 O11 36.8(3) . . . . ?
C31 C1 C11 O11 -90.1(3) . . . . ?
Cu1 O21 C21 O22 176.14(18) . . . . ?
Cu1 O21 C21 C1 -2.1(3) . . . . ?
C11 C1 C21 O22 147.0(2) . . . . ?
C31 C1 C21 O22 -85.1(3) . . . . ?
C11 C1 C21 O21 -34.7(3) . . . . ?
C31 C1 C21 O21 93.2(2) . . . . ?
C21 C1 C31 C32 -57.8(3) . . . . ?
C11 C1 C31 C32 72.9(3) . . . . ?
C1 C31 C32 C33 -90.6(3) . . . . ?
C1 C31 C32 C37 91.5(3) . . . . ?
C1 C31 C32 Cu1 -7.2(2) . . . . ?
O21 Cu1 C32 C33 176.58(18) . . . . ?
O11 Cu1 C32 C33 79.08(17) . . . . ?
N1 Cu1 C32 C33 -9.90(18) . . . . ?
N2 Cu1 C32 C33 -91.81(17) . . . . ?
O1 Cu1 C32 C33 127.5(3) . . . . ?
O21 Cu1 C32 C37 -65.35(17) . . . . ?
O11 Cu1 C32 C37 -162.85(18) . . . . ?
N1 Cu1 C32 C37 108.17(18) . . . . ?
N2 Cu1 C32 C37 26.26(18) . . . . ?
O1 Cu1 C32 C37 -114.5(3) . . . . ?
O21 Cu1 C32 C31 55.59(15) . . . . ?
O11 Cu1 C32 C31 -41.91(15) . . . . ?
N1 Cu1 C32 C31 -130.90(15) . . . . ?
N2 Cu1 C32 C31 147.19(15) . . . . ?
O1 Cu1 C32 C31 6.5(4) . . . . ?
C37 C32 C33 C34 0.9(4) . . . . ?
C31 C32 C33 C34 -177.0(3) . . . . ?
Cu1 C32 C33 C34 91.7(3) . . . . ?
C37 C32 C33 N1 -85.1(2) . . . . ?
C31 C32 C33 N1 97.0(2) . . . . ?
Cu1 C32 C33 N1 5.74(10) . . . . ?
C41 N1 C33 C32 -137.6(2) . . . . ?
C52 N1 C33 C32 101.1(2) . . . . ?
Cu1 N1 C33 C32 -10.11(18) . . . . ?
C41 N1 C33 C34 103.8(2) . . . . ?
C52 N1 C33 C34 -17.5(2) . . . . ?
Cu1 N1 C33 C34 -128.7(2) . . . . ?
C32 C33 C34 C35 -0.6(5) . . . . ?
N1 C33 C34 C35 102.9(3) . . . . ?
C32 C33 C34 C52 -96.7(3) . . . . ?
N1 C33 C34 C52 6.74(9) . . . . ?
C33 C34 C35 C36 0.1(5) . . . . ?
C52 C34 C35 C36 102.4(3) . . . . ?
C33 C34 C35 C51 -93.9(3) . . . . ?
C52 C34 C35 C51 8.39(9) . . . . ?
C34 C35 C36 C37 0.0(5) . . . . ?
C51 C35 C36 C37 91.5(3) . . . . ?
C34 C35 C36 N2 -81.9(3) . . . . ?
C51 C35 C36 N2 9.56(8) . . . . ?
C50 N2 C36 C35 -143.4(2) . . . . ?
C51 N2 C36 C35 -24.7(2) . . . . ?
Cu1 N2 C36 C35 88.3(2) . . . . ?
C50 N2 C36 C37 96.0(2) . . . . ?
C51 N2 C36 C37 -145.3(2) . . . . ?
Cu1 N2 C36 C37 -32.3(2) . . . . ?
C35 C36 C37 C32 0.3(4) . . . . ?
N2 C36 C37 C32 80.9(2) . . . . ?
C33 C32 C37 C36 -0.8(4) . . . . ?
C31 C32 C37 C36 177.2(2) . . . . ?
Cu1 C32 C37 C36 -83.7(3) . . . . ?
C52 N1 C41 C42 0.4(4) . . . . ?
Cu1 N1 C41 C42 -178.5(2) . . . . ?
C33 N1 C41 C42 -106.1(3) . . . . ?
N1 C41 C42 C43 1.2(5) . . . . ?
C41 C42 C43 C44 -1.0(5) . . . . ?
C42 C43 C44 C52 -0.5(4) . . . . ?
C42 C43 C44 C45 179.8(3) . . . . ?
C52 C44 C45 C46 0.4(4) . . . . ?
C43 C44 C45 C46 -179.9(3) . . . . ?
C44 C45 C46 C47 0.2(4) . . . . ?
C45 C46 C47 C51 -1.5(4) . . . . ?
C45 C46 C47 C48 178.1(2) . . . . ?
C51 C47 C48 C49 -0.4(4) . . . . ?
C46 C47 C48 C49 -180.0(2) . . . . ?
C47 C48 C49 C50 -0.4(4) . . . . ?
C51 N2 C50 C49 -0.6(4) . . . . ?
Cu1 N2 C50 C49 172.89(19) . . . . ?
C36 N2 C50 C49 85.6(2) . . . . ?
C48 C49 C50 N2 0.9(4) . . . . ?
C50 N2 C51 C47 -0.2(3) . . . . ?
Cu1 N2 C51 C47 -174.69(17) . . . . ?
C36 N2 C51 C47 -77.7(2) . . . . ?
C50 N2 C51 C52 178.0(2) . . . . ?
Cu1 N2 C51 C52 3.6(2) . . . . ?
C36 N2 C51 C52 100.58(18) . . . . ?
C50 N2 C51 C35 87.1(2) . . . . ?
Cu1 N2 C51 C35 -87.34(12) . . . . ?
C36 N2 C51 C35 9.66(9) . . . . ?
C48 C47 C51 N2 0.7(3) . . . . ?
C46 C47 C51 N2 -179.7(2) . . . . ?
C48 C47 C51 C52 -177.5(2) . . . . ?
C46 C47 C51 C52 2.1(3) . . . . ?
C48 C47 C51 C35 -84.3(2) . . . . ?
C46 C47 C51 C35 95.4(2) . . . . ?
C36 C35 C51 N2 -25.0(2) . . . . ?
C34 C35 C51 N2 95.6(2) . . . . ?
C36 C35 C51 C47 98.6(2) . . . . ?
C34 C35 C51 C47 -140.8(2) . . . . ?
C36 C35 C51 C52 -141.5(2) . . . . ?
C34 C35 C51 C52 -20.9(2) . . . . ?
C41 N1 C52 C44 -2.1(3) . . . . ?
Cu1 N1 C52 C44 176.91(18) . . . . ?
C33 N1 C52 C44 105.7(2) . . . . ?
C41 N1 C52 C51 179.5(2) . . . . ?
Cu1 N1 C52 C51 -1.5(2) . . . . ?
C33 N1 C52 C51 -72.73(19) . . . . ?
C41 N1 C52 C34 -100.9(2) . . . . ?
Cu1 N1 C52 C34 78.10(12) . . . . ?
C33 N1 C52 C34 6.86(9) . . . . ?
C43 C44 C52 N1 2.2(4) . . . . ?
C45 C44 C52 N1 -178.1(2) . . . . ?
C43 C44 C52 C51 -179.5(2) . . . . ?
C45 C44 C52 C51 0.2(3) . . . . ?
C43 C44 C52 C34 89.2(2) . . . . ?
C45 C44 C52 C34 -91.1(2) . . . . ?
N2 C51 C52 N1 -1.4(3) . . . . ?
C47 C51 C52 N1 176.9(2) . . . . ?
C35 C51 C52 N1 85.13(19) . . . . ?
N2 C51 C52 C44 -179.9(2) . . . . ?
C47 C51 C52 C44 -1.5(3) . . . . ?
C35 C51 C52 C44 -93.3(2) . . . . ?
N2 C51 C52 C34 -78.46(19) . . . . ?
C47 C51 C52 C34 99.9(2) . . . . ?
C35 C51 C52 C34 8.09(9) . . . . ?
C35 C34 C52 N1 -137.9(2) . . . . ?
C33 C34 C52 N1 -17.8(2) . . . . ?
C35 C34 C52 C44 99.6(2) . . . . ?
C33 C34 C52 C44 -140.3(2) . . . . ?
C35 C34 C52 C51 -20.4(2) . . . . ?
C33 C34 C52 C51 99.7(2) . . . . ?
